data_1511608
loop_
_publ_author_name
'Kuz'ma, Yu.B.'
'Bilonizhko, N.S.'

_publ_section_title
;
 Crystal structure of the compound Ce Co4 B4 and its analogs
;
_journal_name_full Kristallografiya
_journal_page_first 1030
_journal_page_last 1032
_journal_volume 16
_journal_year 1971
_chemical_formula_sum 'B4 Ce Co4'
_chemical_name_systematic 'Ce Co4 B4'
_space_group_IT_number 137
_symmetry_space_group_name_Hall '-P 4ac 2a'
_symmetry_space_group_name_H-M 'P 42/n m c :2'
_cell_angle_alpha 90
_cell_angle_beta 90
_cell_angle_gamma 90
_cell_formula_units_Z 2
_cell_length_a 5.06
_cell_length_b 5.06
_cell_length_c 7.12
_cell_volume 182.298
_citation_journal_id_ASTM KRISAJ
_cod_data_source_file boron4-x_26.cif
_cod_data_source_block B4Ce1Co4
_cod_original_cell_volume 182.2976
_cod_original_formula_sum 'B4 Ce1 Co4'
_cod_database_code 1511608

loop_
_symmetry_equiv_pos_as_xyz
x,y,z
-y+1/2,x,z+1/2
-x+1/2,-y+1/2,z
y,-x+1/2,z+1/2
x+1/2,-y,-z
y+1/2,x+1/2,-z+1/2
-x,y+1/2,-z
-y,-x,-z+1/2
-x,-y,-z
y-1/2,-x,-z-1/2
x-1/2,y-1/2,-z
-y,x-1/2,-z-1/2
-x-1/2,y,z
-y-1/2,-x-1/2,z-1/2
x,-y-1/2,z
y,x,z-1/2

loop_
_atom_site_label
_atom_site_type_symbol
_atom_site_fract_x
_atom_site_fract_y
_atom_site_fract_z
_atom_site_occupancy
_atom_site_U_iso_or_equiv
B1 B-3 0.25 0.08 0.1 1 0.0
Ce1 Ce+4 0.75 0.25 0.25 1 0.0
Co1 Co+2 0.25 0.503 0.384 1 0.0
